data_2215452
loop_
_publ_author_name
'Ming-Jin, Xie '
'Xi-Zhu Chen'
'Wei-Ping Liu'
'Shu-Qian Hou'
'Qing-Shong Ye'

_publ_section_title
;
 <i>cis</i>-(Cyclobutane-1,1-dicarboxylato)bis(2-methylpyridine)platinum(II)
;
_journal_coeditor_code DN2231
_journal_issue 10
_journal_name_full 'Acta Crystallographica Section E'
_journal_page_first m2589
_journal_page_last m2589
_journal_paper_doi 10.1107/S1600536807045771
_journal_volume 63
_journal_year 2007
_chemical_formula_iupac '[Pt (C6 H6 O4) (C6 H7 N)2]'
_chemical_formula_moiety 'C18 H20 N2 O4 Pt'
_chemical_formula_sum 'C18 H20 N2 O4 Pt'
_chemical_formula_weight 523.45
_chemical_name_systematic
;
<i>cis</i>-(Cyclobutane-1,1-dicarboxylato)bis(2-methylpyridine)platinum(II)
;
_space_group_IT_number 62
_symmetry_cell_setting orthorhombic
_symmetry_space_group_name_Hall '-P 2ac 2n'
_symmetry_space_group_name_H-M 'P n m a'
_atom_sites_solution_hydrogens geom
_atom_sites_solution_primary direct
_atom_sites_solution_secondary difmap
_cell_angle_alpha 90.00
_cell_angle_beta 90.00
_cell_angle_gamma 90.00
_cell_formula_units_Z 4
_cell_length_a 12.7339(7)
_cell_length_b 14.5313(8)
_cell_length_c 9.7716(6)
_cell_measurement_reflns_used 2278
_cell_measurement_temperature 298(2)
_cell_measurement_theta_max 28.29
_cell_measurement_theta_min 2.51
_cell_volume 1808.14(18)
_computing_cell_refinement 'SAINT (Bruker, 2004)'
_computing_data_collection 'APEX2 (Bruker, 2004)'
_computing_data_reduction 'SAINT (Bruker, 2004)'
_computing_molecular_graphics
;
ORTEPIII (Burnett & Johnson, 1996) and ORTEP-3 for Windows (Farrugia,
1997)
;
_computing_publication_material 'SHELXL97 (Sheldrick, 1997)'
_computing_structure_refinement 'SHELXL97 (Sheldrick, 1997)'
_computing_structure_solution 'SHELXS97 (Sheldrick, 1997)'
_diffrn_ambient_temperature 298(2)
_diffrn_measured_fraction_theta_full 0.978
_diffrn_measured_fraction_theta_max 0.978
_diffrn_measurement_device_type 'Bruker APEXII CCD area-detector'
_diffrn_measurement_method '\f and \w'
_diffrn_radiation_monochromator graphite
_diffrn_radiation_source 'fine-focus sealed tube'
_diffrn_radiation_type MoK\a
_diffrn_radiation_wavelength 0.71073
_diffrn_reflns_av_R_equivalents 0.0278
_diffrn_reflns_av_sigmaI/netI 0.0181
_diffrn_reflns_limit_h_max 16
_diffrn_reflns_limit_h_min -16
_diffrn_reflns_limit_k_max 19
_diffrn_reflns_limit_k_min -19
_diffrn_reflns_limit_l_max 12
_diffrn_reflns_limit_l_min -12
_diffrn_reflns_number 14744
_diffrn_reflns_theta_full 28.29
_diffrn_reflns_theta_max 28.29
_diffrn_reflns_theta_min 2.51
_exptl_absorpt_coefficient_mu 7.785
_exptl_absorpt_correction_T_max 0.4552
_exptl_absorpt_correction_T_min 0.2367
_exptl_absorpt_correction_type numerical
_exptl_absorpt_process_details '(APEX2; Bruker, 2004)'
_exptl_crystal_colour colourless
_exptl_crystal_density_diffrn 1.923
_exptl_crystal_density_method 'not measured'
_exptl_crystal_description block
_exptl_crystal_F_000 1008
_exptl_crystal_size_max 0.26
_exptl_crystal_size_mid 0.22
_exptl_crystal_size_min 0.12
_refine_diff_density_max 0.781
_refine_diff_density_min -0.658
_refine_ls_extinction_method none
_refine_ls_goodness_of_fit_ref 1.041
_refine_ls_hydrogen_treatment constr
_refine_ls_matrix_type full
_refine_ls_number_parameters 125
_refine_ls_number_reflns 2278
_refine_ls_number_restraints 2
_refine_ls_restrained_S_all 1.041
_refine_ls_R_factor_all 0.0215
_refine_ls_R_factor_gt 0.0170
_refine_ls_shift/su_max 0.003
_refine_ls_shift/su_mean 0.000
_refine_ls_structure_factor_coef Fsqd
_refine_ls_weighting_details 'calc w = 1/[\s^2^(Fo^2^)+(0.0270P)^2^+0.1067P] where P=(Fo^2^+2Fc^2^)/3'
_refine_ls_weighting_scheme calc
_refine_ls_wR_factor_gt 0.0417
_refine_ls_wR_factor_ref 0.0436
_reflns_number_gt 2031
_reflns_number_total 2278
_reflns_threshold_expression I>2\s(I)
_cod_data_source_file dn2231.cif
_cod_data_source_block I
_cod_original_sg_symbol_Hall -P2ac2n
_cod_database_code 2215452
_cod_database_fobs_code 2215452

loop_
_symmetry_equiv_pos_as_xyz
'x, y, z'
'-x+1/2, -y, z+1/2'
'-x, y+1/2, -z'
'x+1/2, -y+1/2, -z+1/2'
'-x, -y, -z'
'x-1/2, y, -z-1/2'
'x, -y-1/2, z'
'-x-1/2, y-1/2, z-1/2'

loop_
_atom_site_type_symbol
_atom_site_label
_atom_site_fract_x
_atom_site_fract_y
_atom_site_fract_z
_atom_site_U_iso_or_equiv
_atom_site_adp_type
_atom_site_calc_flag
_atom_site_refinement_flags
_atom_site_occupancy
_atom_site_disorder_assembly
_atom_site_disorder_group
Pt Pt1 0.615174(10) 0.7500 0.091373(11) 0.02943(6) Uani d S 1 . .
N N1 0.66661(15) 0.64874(13) -0.03283(19) 0.0326(4) Uani d . 1 . .
O O1 0.56091(14) 0.65080(11) 0.21436(17) 0.0401(4) Uani d . 1 . .
O O2 0.50259(19) 0.60774(15) 0.41509(18) 0.0605(6) Uani d . 1 . .
C C1 0.76953(19) 0.62816(18) -0.0318(3) 0.0401(6) Uani d . 1 . .
H H1 0.8138 0.6634 0.0227 0.048 Uiso calc R 1 . .
C C2 0.8127(3) 0.5579(2) -0.1070(3) 0.0484(7) Uani d . 1 . .
H H2 0.8839 0.5442 -0.1011 0.058 Uiso calc R 1 . .
C C3 0.7478(2) 0.50885(18) -0.1906(3) 0.0547(8) Uani d . 1 . .
H H3 0.7752 0.4629 -0.2464 0.066 Uiso calc R 1 . .
C C4 0.6415(2) 0.5272(2) -0.1925(3) 0.0524(7) Uani d . 1 . .
H H4 0.5971 0.4929 -0.2483 0.063 Uiso calc R 1 . .
C C5 0.6010(2) 0.5970(2) -0.1110(3) 0.0401(6) Uani d . 1 . .
C C6 0.4857(2) 0.6157(2) -0.1055(3) 0.0571(8) Uani d . 1 . .
H H6A 0.4658 0.6300 -0.0132 0.086 Uiso calc R 1 . .
H H6B 0.4480 0.5624 -0.1360 0.086 Uiso calc R 1 . .
H H6C 0.4694 0.6669 -0.1639 0.086 Uiso calc R 1 . .
C C7 0.54870(18) 0.66383(16) 0.3446(3) 0.0377(5) Uani d . 1 . .
C C8 0.5967(3) 0.7500 0.4092(3) 0.0397(9) Uani d S 1 . .
C C9 0.5995(4) 0.7500 0.5655(4) 0.0626(14) Uani d SD 1 . .
H H9A 0.5886 0.8102 0.6059 0.075 Uiso calc PR 0.50 A .
H H9B 0.5538 0.7045 0.6070 0.075 Uiso calc PR 0.50 . .
C C11 0.7208(4) 0.7500 0.4086(4) 0.0517(11) Uani d SD 1 . .
H H11A 0.7519 0.7040 0.3492 0.062 Uiso calc PR 0.50 A .
H H11B 0.7520 0.8101 0.3941 0.062 Uiso calc PR 0.50 . .
C C10 0.7137(6) 0.7211(7) 0.5593(7) 0.097(5) Uani d PD 0.50 A -1
H H10A 0.7242 0.6557 0.5735 0.117 Uiso calc PR 0.50 A -1
H H10B 0.7589 0.7567 0.6191 0.117 Uiso calc PR 0.50 A -1

loop_
_atom_site_aniso_label
_atom_site_aniso_U_11
_atom_site_aniso_U_22
_atom_site_aniso_U_33
_atom_site_aniso_U_12
_atom_site_aniso_U_13
_atom_site_aniso_U_23
Pt1 0.02763(8) 0.03190(8) 0.02875(8) 0.000 0.00074(4) 0.000
N1 0.0328(11) 0.0361(10) 0.0290(10) -0.0017(8) 0.0011(8) -0.0006(8)
O1 0.0460(10) 0.0357(9) 0.0385(9) -0.0090(7) 0.0058(7) 0.0003(7)
O2 0.0720(16) 0.0569(13) 0.0527(13) -0.0192(11) 0.0175(10) 0.0103(9)
C1 0.0373(14) 0.0443(14) 0.0389(14) 0.0011(10) -0.0007(10) -0.0031(11)
C2 0.0447(16) 0.0495(16) 0.0510(16) 0.0106(13) 0.0063(12) -0.0044(12)
C3 0.067(2) 0.0439(16) 0.0532(17) 0.0066(14) 0.0063(14) -0.0108(12)
C4 0.0647(19) 0.0453(16) 0.0472(16) -0.0095(13) -0.0023(13) -0.0129(13)
C5 0.0444(16) 0.0387(15) 0.0372(14) -0.0077(11) -0.0014(10) -0.0014(11)
C6 0.0415(17) 0.068(2) 0.062(2) -0.0114(15) -0.0108(13) -0.0126(14)
C7 0.0335(13) 0.0376(13) 0.0420(14) 0.0011(10) 0.0043(10) 0.0044(11)
C8 0.036(2) 0.046(2) 0.036(2) 0.000 0.0050(13) 0.000
C9 0.083(4) 0.069(3) 0.035(2) 0.000 -0.003(2) 0.000
C11 0.037(2) 0.052(2) 0.066(3) 0.000 -0.0118(17) 0.000
C10 0.089(6) 0.140(14) 0.062(4) 0.003(5) -0.032(4) 0.023(5)

loop_
_atom_type_symbol
_atom_type_description
_atom_type_scat_dispersion_real
_atom_type_scat_dispersion_imag
_atom_type_scat_source
C C 0.0033 0.0016 'International Tables Vol C Tables 4.2.6.8 and 6.1.1.4'
H H 0.0000 0.0000 'International Tables Vol C Tables 4.2.6.8 and 6.1.1.4'
N N 0.0061 0.0033 'International Tables Vol C Tables 4.2.6.8 and 6.1.1.4'
O O 0.0106 0.0060 'International Tables Vol C Tables 4.2.6.8 and 6.1.1.4'
Pt Pt -1.7033 8.3905 'International Tables Vol C Tables 4.2.6.8 and 6.1.1.4'

loop_
_geom_angle_atom_site_label_1
_geom_angle_atom_site_label_2
_geom_angle_atom_site_label_3
_geom_angle_site_symmetry_1
_geom_angle_site_symmetry_3
_geom_angle
O1 Pt1 O1 7_575 . 92.24(9)
O1 Pt1 N1 7_575 . 178.71(7)
O1 Pt1 N1 . . 87.02(8)
O1 Pt1 N1 7_575 7_575 87.02(8)
O1 Pt1 N1 . 7_575 178.71(7)
N1 Pt1 N1 . 7_575 93.71(11)
C1 N1 C5 . . 118.7(2)
C1 N1 Pt1 . . 118.33(16)
C5 N1 Pt1 . . 122.83(17)
C7 O1 Pt1 . . 121.76(15)
N1 C1 C2 . . 123.5(3)
N1 C1 H1 . . 118.2
C2 C1 H1 . . 118.2
C3 C2 C1 . . 117.8(3)
C3 C2 H2 . . 121.1
C1 C2 H2 . . 121.1
C2 C3 C4 . . 120.2(3)
C2 C3 H3 . . 119.9
C4 C3 H3 . . 119.9
C3 C4 C5 . . 119.8(3)
C3 C4 H4 . . 120.1
C5 C4 H4 . . 120.1
N1 C5 C4 . . 119.9(3)
N1 C5 C6 . . 118.9(2)
C4 C5 C6 . . 121.3(3)
C5 C6 H6A . . 109.5
C5 C6 H6B . . 109.5
H6A C6 H6B . . 109.5
C5 C6 H6C . . 109.5
H6A C6 H6C . . 109.5
H6B C6 H6C . . 109.5
O2 C7 O1 . . 121.0(2)
O2 C7 C8 . . 120.4(2)
O1 C7 C8 . . 118.5(2)
C9 C8 C7 . . 114.97(19)
C9 C8 C7 . 7_575 114.97(19)
C7 C8 C7 . 7_575 109.8(3)
C9 C8 C11 . . 88.9(3)
C7 C8 C11 . . 113.47(19)
C7 C8 C11 7_575 . 113.47(19)
C10 C9 C10 7_575 . 32.2(8)
C10 C9 C8 7_575 . 89.0(4)
C10 C9 C8 . . 89.0(4)
C10 C9 H9A 7_575 . 84.5
C10 C9 H9A . . 113.8
C8 C9 H9A . . 113.8
C10 C9 H9B 7_575 . 141.4
C10 C9 H9B . . 113.8
C8 C9 H9B . . 113.8
H9A C9 H9B . . 111.0
C10 C11 C10 7_575 . 31.8(8)
C10 C11 C8 7_575 . 86.4(4)
C10 C11 C8 . . 86.4(4)
C10 C11 H11A 7_575 . 142.0
C10 C11 H11A . . 114.2
C8 C11 H11A . . 114.2
C10 C11 H11B 7_575 . 85.3
C10 C11 H11B . . 114.2
C8 C11 H11B . . 114.2
H11A C11 H11B . . 111.4
C9 C10 C11 . . 91.1(4)
C9 C10 H10A . . 113.4
C11 C10 H10A . . 113.4
C9 C10 H10B . . 113.4
C11 C10 H10B . . 113.4
H10A C10 H10B . . 110.7

loop_
_geom_bond_atom_site_label_1
_geom_bond_atom_site_label_2
_geom_bond_site_symmetry_2
_geom_bond_distance
Pt1 O1 7_575 1.9999(15)
Pt1 O1 . 1.9999(15)
Pt1 N1 . 2.0167(19)
Pt1 N1 7_575 2.0167(19)
N1 C1 . 1.344(3)
N1 C5 . 1.359(3)
O1 C7 . 1.296(3)
O2 C7 . 1.218(3)
C1 C2 . 1.373(4)
C1 H1 . 0.9300
C2 C3 . 1.363(4)
C2 H2 . 0.9300
C3 C4 . 1.380(4)
C3 H3 . 0.9300
C4 C5 . 1.389(4)
C4 H4 . 0.9300
C5 C6 . 1.493(4)
C6 H6A . 0.9600
C6 H6B . 0.9600
C6 H6C . 0.9600
C7 C8 . 1.530(3)
C8 C9 . 1.528(5)
C8 C7 7_575 1.530(3)
C8 C11 . 1.580(6)
C9 C10 7_575 1.514(8)
C9 C10 . 1.514(8)
C9 H9A . 0.9700
C9 H9B . 0.9700
C11 C10 7_575 1.533(7)
C11 C10 . 1.533(7)
C11 H11A . 0.9700
C11 H11B . 0.9700
C10 H10A . 0.9700
C10 H10B . 0.9700
